data_7022651
loop_
_publ_author_name
'Berthet, Nathalie'
'Martel-Frachet, V\'eronique'
'Michel, Fabien'
'Philouze, Christian'
'Hamman, Sylvain'
'Ronot, Xavier'
'Thomas, Fabrice'

_publ_section_title
;
 Nuclease and anti-proliferative activities of copper(II) complexes of N3O
 tripodal ligands involving a sterically hindered phenolate.
;
_journal_issue 23
_journal_name_full 'Dalton transactions (Cambridge, England : 2003)'
_journal_page_first 8468
_journal_page_last 8483
_journal_paper_doi 10.1039/c3dt32659d
_journal_volume 42
_journal_year 2013
_chemical_formula_moiety 'C40 H40 Cu2 N6 O4, 2(Cl O4), 4(C2 H3 N)'
_chemical_formula_sum 'C48 H52 Cl2 Cu2 N10 O12'
_chemical_formula_weight 1158.98
_chemical_name_systematic
;
?
;
_space_group_crystal_system monoclinic
_space_group_IT_number 14
_space_group_name_Hall '-P 2ybc'
_space_group_name_H-M_alt 'P 1 21/c 1'
_symmetry_space_group_name_Hall '-P 2ybc'
_symmetry_space_group_name_H-M 'P 1 21/c 1'
_atom_sites_solution_hydrogens geom
_atom_sites_solution_primary direct
_atom_sites_solution_secondary difmap
_audit_creation_date 2013-01-09
_audit_creation_method
;
Olex2 1.1
(compiled Sep 28 2011 20:36:17, GUI svn.r3906)
;
_cell_angle_alpha 90.00
_cell_angle_beta 93.31(3)
_cell_angle_gamma 90.00
_cell_formula_units_Z 2
_cell_length_a 11.731(2)
_cell_length_b 19.464(4)
_cell_length_c 10.997(2)
_cell_measurement_temperature 150
_cell_volume 2506.8(8)
_computing_cell_refinement 'Bruker Enraf Nonius kappa CCD'
_computing_data_collection Collect
_computing_data_reduction EvalCCD
_computing_molecular_graphics
;
O. V. Dolomanov, L. J. Bourhis, R. J. Gildea, J. A. K. Howard and H. Puschmann,
OLEX2: a complete structure solution, refinement and analysis program.
J. Appl. Cryst. (2009). 42, 339-341.
;
_computing_publication_material
;
O. V. Dolomanov, L. J. Bourhis, R. J. Gildea, J. A. K. Howard and H. Puschmann,
OLEX2: a complete structure solution, refinement and analysis program.
J. Appl. Cryst. (2009). 42, 339-341.
;
_computing_structure_refinement
;
SHELXL, G.M. Sheldrick, Acta Cryst.
(2008). A64, 112-122
;
_computing_structure_solution 'SHELXS-97 (Sheldrick, 1990)'
_diffrn_ambient_temperature 150
_diffrn_detector 'CCD area detector'
_diffrn_detector_type KappaCCD
_diffrn_measured_fraction_theta_full 0.989
_diffrn_measured_fraction_theta_max 0.943
_diffrn_measurement_device_type 'Bruker-AXS-enraf-nonius KappaCCD'
_diffrn_measurement_method 'Phi and omega scans'
_diffrn_radiation_detector CCD
_diffrn_radiation_monochromator graphite
_diffrn_radiation_probe x-ray
_diffrn_radiation_type MoK\a
_diffrn_radiation_wavelength 0.71073
_diffrn_reflns_av_R_equivalents 0.0437
_diffrn_reflns_av_unetI/netI 0.0496
_diffrn_reflns_limit_h_max 18
_diffrn_reflns_limit_h_min -18
_diffrn_reflns_limit_k_max 30
_diffrn_reflns_limit_k_min -31
_diffrn_reflns_limit_l_max 17
_diffrn_reflns_limit_l_min -17
_diffrn_reflns_number 30584
_diffrn_reflns_theta_full 30.00
_diffrn_reflns_theta_max 34.99
_diffrn_reflns_theta_min 2.09
_diffrn_source 'Enraf Nonius FR590'
_diffrn_source_target Mo
_diffrn_source_type 'fine-focus sealed tube'
_exptl_absorpt_coefficient_mu 1.028
_exptl_absorpt_correction_T_max 1
_exptl_absorpt_correction_T_min 0.850967
_exptl_absorpt_correction_type multi-scan
_exptl_absorpt_process_details
;
SADABS-2004/1 (Bruker,2004) was used for absorption correction.
R(int) was 0.0501 before and 0.0342 after correction.
The Ratio of minimum to maximum transmission is 0.8510.
The \l/2 correction factor is 0.0015.
;
_exptl_crystal_colour brown
_exptl_crystal_colour_primary brown
_exptl_crystal_density_diffrn 1.536
_exptl_crystal_density_method 'not measured'
_exptl_crystal_description prism
_exptl_crystal_F_000 1196
_exptl_crystal_size_max 0.32
_exptl_crystal_size_mid 0.28
_exptl_crystal_size_min 0.23
_refine_diff_density_max 0.761
_refine_diff_density_min -0.692
_refine_diff_density_rms 0.139
_refine_ls_extinction_method none
_refine_ls_goodness_of_fit_ref 1.172
_refine_ls_hydrogen_treatment constr
_refine_ls_matrix_type full
_refine_ls_number_parameters 337
_refine_ls_number_reflns 10407
_refine_ls_number_restraints 0
_refine_ls_restrained_S_all 1.172
_refine_ls_R_factor_all 0.0847
_refine_ls_R_factor_gt 0.0433
_refine_ls_shift/su_max 0.001
_refine_ls_shift/su_mean 0.000
_refine_ls_structure_factor_coef Fsqd
_refine_ls_weighting_details 'calc w=1/[\s^2^(Fo^2^)+(0.0537P)^2^+1.4671P] where P=(Fo^2^+2Fc^2^)/3'
_refine_ls_weighting_scheme calc
_refine_ls_wR_factor_gt 0.1045
_refine_ls_wR_factor_ref 0.1283
_reflns_number_gt 7267
_reflns_number_total 10407
_reflns_threshold_expression >2sigma(I)
_cod_data_source_file c3dt32659d.txt
_cod_data_source_block sad2_Fab14
_cod_original_cell_volume 2506.6(9)
_cod_database_code 7022651

loop_
_space_group_symop_id
_space_group_symop_operation_xyz
1 'x, y, z'
2 '-x, y+1/2, -z+1/2'
3 '-x, -y, -z'
4 'x, -y-1/2, z-1/2'

loop_
_atom_site_label
_atom_site_type_symbol
_atom_site_fract_x
_atom_site_fract_y
_atom_site_fract_z
_atom_site_U_iso_or_equiv
_atom_site_adp_type
_atom_site_occupancy
_atom_site_symmetry_multiplicity
_atom_site_calc_flag
_atom_site_refinement_flags
Cu1 Cu 0.628929(18) -0.011781(11) 0.49960(2) 0.01242(6) Uani 1 1 d .
Cl1 Cl 0.04194(5) 0.18292(3) 0.07963(5) 0.02488(10) Uani 1 1 d .
O1 O 0.47905(11) -0.05855(7) 0.55744(13) 0.0151(2) Uani 1 1 d .
O2 O 0.48642(14) -0.22848(9) 0.96223(14) 0.0231(3) Uani 1 1 d .
O3 O -0.08063(17) 0.19095(12) 0.0761(2) 0.0397(4) Uani 1 1 d .
O4 O 0.0688(2) 0.11229(11) 0.0601(2) 0.0461(5) Uani 1 1 d .
O5 O 0.0884(2) 0.22478(15) -0.0127(3) 0.0564(7) Uani 1 1 d .
O6 O 0.0906(2) 0.20267(12) 0.1980(2) 0.0451(5) Uani 1 1 d .
N1 N 0.73175(13) -0.08659(8) 0.57239(14) 0.0142(3) Uani 1 1 d .
N2 N 0.65081(13) -0.06415(8) 0.34385(15) 0.0160(3) Uani 1 1 d .
N3 N 0.71619(14) 0.04885(9) 0.61863(15) 0.0177(3) Uani 1 1 d .
N4 N 0.9096(2) 0.04983(14) 0.3815(3) 0.0414(6) Uani 1 1 d .
N5 N 0.6482(2) 0.02108(18) -0.0838(2) 0.0453(6) Uani 1 1 d .
C1 C 0.47835(14) -0.09962(9) 0.65548(16) 0.0135(3) Uani 1 1 d .
C2 C 0.38440(15) -0.10261(10) 0.72795(17) 0.0159(3) Uani 1 1 d .
H2 H 0.3196 -0.0748 0.7073 0.019 Uiso 1 1 calc R
C3 C 0.38304(16) -0.14537(10) 0.82991(18) 0.0174(3) Uani 1 1 d .
H3 H 0.3176 -0.1470 0.8768 0.021 Uiso 1 1 calc R
C4 C 0.47829(17) -0.18555(10) 0.86234(17) 0.0172(3) Uani 1 1 d .
C5 C 0.57242(16) -0.18403(10) 0.78970(17) 0.0165(3) Uani 1 1 d .
H5 H 0.6372 -0.2116 0.8114 0.020 Uiso 1 1 calc R
C6 C 0.57285(15) -0.14275(9) 0.68592(16) 0.0142(3) Uani 1 1 d .
C7 C 0.66785(15) -0.15089(10) 0.59990(17) 0.0159(3) Uani 1 1 d .
H7A H 0.7231 -0.1850 0.6351 0.019 Uiso 1 1 calc R
H7B H 0.6349 -0.1700 0.5222 0.019 Uiso 1 1 calc R
C8 C 0.3959(2) -0.22396(12) 1.0436(2) 0.0248(4) Uani 1 1 d .
H8A H 0.3239 -0.2376 1.0008 0.037 Uiso 1 1 calc R
H8B H 0.3897 -0.1766 1.0727 0.037 Uiso 1 1 calc R
H8C H 0.4121 -0.2546 1.1132 0.037 Uiso 1 1 calc R
C9 C 0.58356(17) -0.06353(10) 0.24005(18) 0.0191(3) Uani 1 1 d .
H9 H 0.5183 -0.0345 0.2347 0.023 Uiso 1 1 calc R
C10 C 0.6073(2) -0.10421(12) 0.1409(2) 0.0239(4) Uani 1 1 d .
H10 H 0.5597 -0.1027 0.0681 0.029 Uiso 1 1 calc R
C11 C 0.7017(2) -0.14711(12) 0.1502(2) 0.0270(4) Uani 1 1 d .
H11 H 0.7197 -0.1752 0.0833 0.032 Uiso 1 1 calc R
C12 C 0.77006(19) -0.14876(11) 0.2579(2) 0.0232(4) Uani 1 1 d .
H12 H 0.8345 -0.1783 0.2660 0.028 Uiso 1 1 calc R
C13 C 0.74227(16) -0.10629(10) 0.35351(18) 0.0177(3) Uani 1 1 d .
C14 C 0.81057(16) -0.10200(11) 0.47405(18) 0.0185(3) Uani 1 1 d .
H14A H 0.8503 -0.1461 0.4913 0.022 Uiso 1 1 calc R
H14B H 0.8688 -0.0654 0.4707 0.022 Uiso 1 1 calc R
C15 C 0.7082(2) 0.11763(11) 0.6244(2) 0.0249(4) Uani 1 1 d .
H15 H 0.6466 0.1400 0.5808 0.030 Uiso 1 1 calc R
C16 C 0.7874(3) 0.15695(13) 0.6922(2) 0.0339(5) Uani 1 1 d .
H16 H 0.7793 0.2054 0.6966 0.041 Uiso 1 1 calc R
C17 C 0.8790(2) 0.12406(15) 0.7539(2) 0.0331(5) Uani 1 1 d .
H17 H 0.9356 0.1500 0.7989 0.040 Uiso 1 1 calc R
C18 C 0.88689(19) 0.05308(13) 0.7489(2) 0.0258(4) Uani 1 1 d .
H18 H 0.9487 0.0297 0.7903 0.031 Uiso 1 1 calc R
C19 C 0.80256(16) 0.01680(11) 0.68196(17) 0.0177(3) Uani 1 1 d .
C20 C 0.79571(16) -0.06044(11) 0.68339(18) 0.0187(3) Uani 1 1 d .
H20A H 0.8738 -0.0799 0.6880 0.022 Uiso 1 1 calc R
H20B H 0.7572 -0.0756 0.7565 0.022 Uiso 1 1 calc R
C21 C 0.89735(19) 0.10792(14) 0.3814(2) 0.0274(4) Uani 1 1 d .
C22 C 0.8796(2) 0.18170(14) 0.3783(3) 0.0360(5) Uani 1 1 d .
H22A H 0.9238 0.2020 0.3145 0.054 Uiso 1 1 calc R
H22B H 0.9046 0.2015 0.4574 0.054 Uiso 1 1 calc R
H22C H 0.7983 0.1915 0.3611 0.054 Uiso 1 1 calc R
C23 C 0.7255(2) 0.01956(13) -0.0155(2) 0.0290(4) Uani 1 1 d .
C24 C 0.8241(2) 0.01720(14) 0.0701(2) 0.0319(5) Uani 1 1 d .
H24A H 0.8717 -0.0224 0.0516 0.048 Uiso 1 1 calc R
H24B H 0.7987 0.0129 0.1531 0.048 Uiso 1 1 calc R
H24C H 0.8686 0.0595 0.0634 0.048 Uiso 1 1 calc R

loop_
_atom_site_aniso_label
_atom_site_aniso_U_11
_atom_site_aniso_U_22
_atom_site_aniso_U_33
_atom_site_aniso_U_23
_atom_site_aniso_U_13
_atom_site_aniso_U_12
Cu1 0.01115(9) 0.01234(9) 0.01346(10) 0.00144(8) -0.00193(6) 0.00217(7)
Cl1 0.0285(2) 0.0198(2) 0.0264(2) 0.00179(17) 0.00141(18) 0.00323(17)
O1 0.0127(5) 0.0149(6) 0.0177(6) 0.0057(5) 0.0000(4) 0.0030(4)
O2 0.0273(7) 0.0240(7) 0.0185(6) 0.0088(5) 0.0044(5) 0.0063(6)
O3 0.0287(9) 0.0418(11) 0.0488(11) 0.0089(9) 0.0043(8) 0.0046(8)
O4 0.0549(13) 0.0266(9) 0.0559(13) -0.0081(9) -0.0047(10) 0.0116(9)
O5 0.0467(12) 0.0605(15) 0.0644(15) 0.0353(13) 0.0252(11) 0.0155(11)
O6 0.0495(12) 0.0399(11) 0.0447(11) -0.0116(9) -0.0082(9) -0.0062(9)
N1 0.0124(6) 0.0144(6) 0.0156(6) 0.0022(5) -0.0006(5) 0.0020(5)
N2 0.0154(6) 0.0156(7) 0.0169(7) -0.0001(5) 0.0012(5) 0.0016(5)
N3 0.0185(7) 0.0174(7) 0.0167(7) 0.0007(5) -0.0039(5) 0.0003(5)
N4 0.0295(10) 0.0363(13) 0.0586(16) 0.0088(11) 0.0034(10) 0.0025(9)
N5 0.0358(12) 0.0688(19) 0.0314(11) 0.0036(12) 0.0006(9) 0.0068(12)
C1 0.0132(7) 0.0123(7) 0.0149(7) 0.0028(5) -0.0008(5) 0.0014(5)
C2 0.0134(7) 0.0155(7) 0.0188(8) 0.0035(6) 0.0004(6) 0.0025(6)
C3 0.0178(7) 0.0155(8) 0.0189(8) 0.0027(6) 0.0020(6) 0.0011(6)
C4 0.0208(8) 0.0150(8) 0.0157(7) 0.0031(6) 0.0003(6) 0.0013(6)
C5 0.0172(7) 0.0154(7) 0.0168(7) 0.0025(6) -0.0006(6) 0.0027(6)
C6 0.0130(7) 0.0127(7) 0.0167(7) 0.0018(6) -0.0005(6) 0.0021(5)
C7 0.0149(7) 0.0141(7) 0.0189(8) 0.0028(6) 0.0030(6) 0.0033(6)
C8 0.0273(9) 0.0263(10) 0.0215(9) 0.0079(8) 0.0057(7) -0.0008(8)
C9 0.0212(8) 0.0178(8) 0.0182(8) -0.0008(6) -0.0004(6) -0.0016(6)
C10 0.0289(10) 0.0223(9) 0.0203(9) -0.0044(7) 0.0007(7) -0.0059(8)
C11 0.0357(11) 0.0220(9) 0.0243(10) -0.0073(8) 0.0095(8) -0.0033(8)
C12 0.0257(9) 0.0176(8) 0.0274(10) -0.0024(7) 0.0090(8) 0.0036(7)
C13 0.0175(7) 0.0145(8) 0.0216(8) 0.0018(6) 0.0051(6) 0.0016(6)
C14 0.0131(7) 0.0207(9) 0.0220(8) 0.0027(7) 0.0028(6) 0.0038(6)
C15 0.0324(10) 0.0183(9) 0.0232(9) -0.0018(7) -0.0052(8) -0.0010(8)
C16 0.0473(14) 0.0219(10) 0.0314(11) -0.0049(9) -0.0066(10) -0.0074(10)
C17 0.0374(12) 0.0345(12) 0.0264(10) -0.0056(9) -0.0072(9) -0.0149(10)
C18 0.0220(9) 0.0335(11) 0.0211(9) -0.0010(8) -0.0062(7) -0.0058(8)
C19 0.0156(7) 0.0222(9) 0.0152(7) 0.0020(6) -0.0016(6) -0.0019(6)
C20 0.0169(7) 0.0200(8) 0.0187(8) 0.0033(6) -0.0044(6) 0.0009(6)
C21 0.0187(8) 0.0357(12) 0.0277(10) 0.0017(9) 0.0007(7) -0.0029(8)
C22 0.0367(13) 0.0303(12) 0.0419(14) -0.0076(10) 0.0090(11) -0.0056(10)
C23 0.0291(10) 0.0312(12) 0.0271(10) 0.0005(9) 0.0059(8) 0.0023(9)
C24 0.0291(10) 0.0336(12) 0.0327(11) -0.0071(10) -0.0008(9) 0.0012(9)

loop_
_atom_type_symbol
_atom_type_description
_atom_type_scat_dispersion_real
_atom_type_scat_dispersion_imag
_atom_type_scat_source
C C 0.0033 0.0016 'International Tables Vol C Tables 4.2.6.8 and 6.1.1.4'
H H 0.0000 0.0000 'International Tables Vol C Tables 4.2.6.8 and 6.1.1.4'
N N 0.0061 0.0033 'International Tables Vol C Tables 4.2.6.8 and 6.1.1.4'
O O 0.0106 0.0060 'International Tables Vol C Tables 4.2.6.8 and 6.1.1.4'
Cl Cl 0.1484 0.1585 'International Tables Vol C Tables 4.2.6.8 and 6.1.1.4'
Cu Cu 0.3201 1.2651 'International Tables Vol C Tables 4.2.6.8 and 6.1.1.4'

loop_
_geom_angle_atom_site_label_1
_geom_angle_atom_site_label_2
_geom_angle_atom_site_label_3
_geom_angle
_geom_angle_site_symmetry_1
_geom_angle_site_symmetry_3
O1 Cu1 Cu1 43.09(4) 3_656 3_656
O1 Cu1 Cu1 39.00(4) . 3_656
O1 Cu1 O1 82.09(6) 3_656 .
O1 Cu1 N1 174.54(6) 3_656 .
O1 Cu1 N2 101.17(7) 3_656 .
O1 Cu1 N3 95.45(7) 3_656 .
N1 Cu1 Cu1 132.27(5) . 3_656
N1 Cu1 O1 93.34(6) . .
N2 Cu1 Cu1 104.59(5) . 3_656
N2 Cu1 O1 100.76(7) . .
N2 Cu1 N1 82.56(7) . .
N3 Cu1 Cu1 112.24(5) . 3_656
N3 Cu1 O1 117.46(7) . .
N3 Cu1 N1 83.97(7) . .
N3 Cu1 N2 140.05(7) . .
O4 Cl1 O3 109.14(15) . .
O4 Cl1 O5 110.10(17) . .
O4 Cl1 O6 108.22(15) . .
O5 Cl1 O3 109.76(14) . .
O5 Cl1 O6 109.91(18) . .
O6 Cl1 O3 109.68(15) . .
Cu1 O1 Cu1 97.91(6) 3_656 .
C1 O1 Cu1 130.11(11) . 3_656
C1 O1 Cu1 122.87(11) . .
C4 O2 C8 116.20(16) . .
C7 N1 Cu1 112.75(11) . .
C14 N1 Cu1 103.75(11) . .
C14 N1 C7 108.44(15) . .
C20 N1 Cu1 109.84(12) . .
C20 N1 C7 110.80(15) . .
C20 N1 C14 111.06(15) . .
C9 N2 Cu1 127.97(13) . .
C9 N2 C13 119.68(17) . .
C13 N2 Cu1 112.26(13) . .
C15 N3 Cu1 125.77(14) . .
C15 N3 C19 119.25(18) . .
C19 N3 Cu1 113.94(14) . .
O1 C1 C2 121.60(15) . .
O1 C1 C6 120.14(15) . .
C2 C1 C6 118.23(16) . .
C1 C2 H2 119.1 . .
C3 C2 C1 121.88(16) . .
C3 C2 H2 119.1 . .
C2 C3 H3 120.2 . .
C4 C3 C2 119.58(17) . .
C4 C3 H3 120.2 . .
O2 C4 C3 124.16(17) . .
O2 C4 C5 116.53(17) . .
C3 C4 C5 119.30(17) . .
C4 C5 H5 119.4 . .
C6 C5 C4 121.25(17) . .
C6 C5 H5 119.4 . .
C1 C6 C7 120.67(16) . .
C5 C6 C1 119.68(16) . .
C5 C6 C7 119.27(16) . .
N1 C7 C6 115.74(15) . .
N1 C7 H7A 108.3 . .
N1 C7 H7B 108.3 . .
C6 C7 H7A 108.3 . .
C6 C7 H7B 108.3 . .
H7A C7 H7B 107.4 . .
O2 C8 H8A 109.5 . .
O2 C8 H8B 109.5 . .
O2 C8 H8C 109.5 . .
H8A C8 H8B 109.5 . .
H8A C8 H8C 109.5 . .
H8B C8 H8C 109.5 . .
N2 C9 H9 119.2 . .
N2 C9 C10 121.67(19) . .
C10 C9 H9 119.2 . .
C9 C10 H10 120.6 . .
C11 C10 C9 118.8(2) . .
C11 C10 H10 120.6 . .
C10 C11 H11 120.2 . .
C10 C11 C12 119.7(2) . .
C12 C11 H11 120.2 . .
C11 C12 H12 120.6 . .
C13 C12 C11 118.7(2) . .
C13 C12 H12 120.6 . .
N2 C13 C12 121.45(19) . .
N2 C13 C14 114.47(17) . .
C12 C13 C14 124.07(18) . .
N1 C14 C13 109.10(15) . .
N1 C14 H14A 109.9 . .
N1 C14 H14B 109.9 . .
C13 C14 H14A 109.9 . .
C13 C14 H14B 109.9 . .
H14A C14 H14B 108.3 . .
N3 C15 H15 119.0 . .
N3 C15 C16 121.9(2) . .
C16 C15 H15 119.0 . .
C15 C16 H16 120.6 . .
C15 C16 C17 118.8(2) . .
C17 C16 H16 120.6 . .
C16 C17 H17 120.3 . .
C18 C17 C16 119.4(2) . .
C18 C17 H17 120.3 . .
C17 C18 H18 120.7 . .
C17 C18 C19 118.7(2) . .
C19 C18 H18 120.7 . .
N3 C19 C18 121.9(2) . .
N3 C19 C20 115.36(17) . .
C18 C19 C20 122.55(18) . .
N1 C20 C19 110.99(15) . .
N1 C20 H20A 109.4 . .
N1 C20 H20B 109.4 . .
C19 C20 H20A 109.4 . .
C19 C20 H20B 109.4 . .
H20A C20 H20B 108.0 . .
N4 C21 C22 178.4(3) . .
C21 C22 H22A 109.5 . .
C21 C22 H22B 109.5 . .
C21 C22 H22C 109.5 . .
H22A C22 H22B 109.5 . .
H22A C22 H22C 109.5 . .
H22B C22 H22C 109.5 . .
N5 C23 C24 179.3(3) . .
C23 C24 H24A 109.5 . .
C23 C24 H24B 109.5 . .
C23 C24 H24C 109.5 . .
H24A C24 H24B 109.5 . .
H24A C24 H24C 109.5 . .
H24B C24 H24C 109.5 . .

loop_
_geom_bond_atom_site_label_1
_geom_bond_atom_site_label_2
_geom_bond_distance
_geom_bond_site_symmetry_2
Cu1 Cu1 3.0600(7) 3_656
Cu1 O1 2.1104(14) .
Cu1 O1 1.9442(13) 3_656
Cu1 N1 2.0259(16) .
Cu1 N2 2.0222(17) .
Cu1 N3 1.9997(18) .
Cl1 O3 1.445(2) .
Cl1 O4 1.429(2) .
Cl1 O5 1.434(2) .
Cl1 O6 1.443(2) .
O1 Cu1 1.9442(13) 3_656
O1 C1 1.343(2) .
O2 C4 1.379(2) .
O2 C8 1.430(3) .
N1 C7 1.499(2) .
N1 C14 1.493(2) .
N1 C20 1.485(3) .
N2 C9 1.350(3) .
N2 C13 1.350(2) .
N3 C15 1.344(3) .
N3 C19 1.349(3) .
N4 C21 1.140(4) .
N5 C23 1.144(4) .
C1 C2 1.398(2) .
C1 C6 1.415(2) .
C2 H2 0.9500 .
C2 C3 1.397(3) .
C3 H3 0.9500 .
C3 C4 1.393(3) .
C4 C5 1.400(3) .
C5 H5 0.9500 .
C5 C6 1.396(3) .
C6 C7 1.511(3) .
C7 H7A 0.9900 .
C7 H7B 0.9900 .
C8 H8A 0.9800 .
C8 H8B 0.9800 .
C8 H8C 0.9800 .
C9 H9 0.9500 .
C9 C10 1.389(3) .
C10 H10 0.9500 .
C10 C11 1.386(3) .
C11 H11 0.9500 .
C11 C12 1.392(4) .
C12 H12 0.9500 .
C12 C13 1.391(3) .
C13 C14 1.511(3) .
C14 H14A 0.9900 .
C14 H14B 0.9900 .
C15 H15 0.9500 .
C15 C16 1.387(3) .
C16 H16 0.9500 .
C16 C17 1.393(4) .
C17 H17 0.9500 .
C17 C18 1.386(4) .
C18 H18 0.9500 .
C18 C19 1.391(3) .
C19 C20 1.506(3) .
C20 H20A 0.9900 .
C20 H20B 0.9900 .
C21 C22 1.451(4) .
C22 H22A 0.9800 .
C22 H22B 0.9800 .
C22 H22C 0.9800 .
C23 C24 1.449(4) .
C24 H24A 0.9800 .
C24 H24B 0.9800 .
C24 H24C 0.9800 .
